data_2203676
loop_
_publ_author_name
'Lu, Liping '
'Qin, Shidong'
'Yang, Pin'
'Zhu, Miaoli'

_publ_section_title
;
 Chlorobis(1,10-phenanthroline)copper(II) chloride methanol solvate
 4.5-hydrate
;
_journal_issue 5
_journal_name_full 'Acta Crystallographica Section E'
_journal_page_first m574
_journal_page_last m576
_journal_paper_doi 10.1107/S1600536804008323
_journal_volume 60
_journal_year 2004
_chemical_formula_iupac '[Cu Cl (C12 H8 N2)2] Cl, C H4 O, 4.5H2 O'
_chemical_formula_moiety 'C24 H16 Cl Cu N4 1+, C H4 O, 4.5(H2 O), Cl 1-'
_chemical_formula_sum 'C25 H29 Cl2 Cu N4 O5.5'
_chemical_formula_weight 607.96
_chemical_name_systematic
;
Chlorobis(1,10-phenanthroline)copper(II) chloride methanol 4.5-hydrate
;
_space_group_IT_number 15
_symmetry_cell_setting monoclinic
_symmetry_space_group_name_Hall '-C 2yc'
_symmetry_space_group_name_H-M 'C 1 2/c 1'
_atom_sites_solution_hydrogens geom
_atom_sites_solution_primary direct
_atom_sites_solution_secondary difmap
_audit_creation_method SHELXL-97
_cell_angle_alpha 90.00
_cell_angle_beta 97.714(3)
_cell_angle_gamma 90.00
_cell_formula_units_Z 8
_cell_length_a 23.387(5)
_cell_length_b 30.418(7)
_cell_length_c 7.3816(16)
_cell_measurement_reflns_used 4822
_cell_measurement_temperature 173(2)
_cell_measurement_theta_max 25.163
_cell_measurement_theta_min 2.193
_cell_volume 5204(2)
_computing_cell_refinement 'SAINT (Bruker, 2000)'
_computing_data_collection 'SMART (Bruker, 2000)'
_computing_data_reduction SAINT
_computing_molecular_graphics 'SHELXTL/PC (Sheldrick, 1999)'
_computing_publication_material SHELXTL/PC
_computing_structure_refinement 'SHELXL97 (Sheldrick, 1997)'
_computing_structure_solution 'SHELXS97 (Sheldrick, 1997)'
_diffrn_ambient_temperature 173(2)
_diffrn_measured_fraction_theta_full 0.985
_diffrn_measured_fraction_theta_max 0.985
_diffrn_measurement_device_type 'Bruker SMART 1K CCD area-detector'
_diffrn_measurement_method '\f and \w'
_diffrn_radiation_monochromator graphite
_diffrn_radiation_source 'fine-focus sealed tube'
_diffrn_radiation_type MoK\a
_diffrn_radiation_wavelength 0.71073
_diffrn_reflns_av_R_equivalents 0.0745
_diffrn_reflns_av_sigmaI/netI 0.0610
_diffrn_reflns_limit_h_max 27
_diffrn_reflns_limit_h_min -24
_diffrn_reflns_limit_k_max 36
_diffrn_reflns_limit_k_min -36
_diffrn_reflns_limit_l_max 5
_diffrn_reflns_limit_l_min -8
_diffrn_reflns_number 12342
_diffrn_reflns_theta_full 25.01
_diffrn_reflns_theta_max 25.01
_diffrn_reflns_theta_min 1.34
_diffrn_standards_number 0
_exptl_absorpt_coefficient_mu 1.091
_exptl_absorpt_correction_T_max 0.8113
_exptl_absorpt_correction_T_min 0.6818
_exptl_absorpt_correction_type multi-scan
_exptl_absorpt_process_details '(SADABS; Sheldrick, 2000)'
_exptl_crystal_colour green
_exptl_crystal_density_diffrn 1.552
_exptl_crystal_density_method 'not measured'
_exptl_crystal_description block
_exptl_crystal_F_000 2512
_exptl_crystal_size_max 0.38
_exptl_crystal_size_mid 0.30
_exptl_crystal_size_min 0.20
_refine_diff_density_max 1.044
_refine_diff_density_min -0.797
_refine_ls_extinction_method none
_refine_ls_goodness_of_fit_ref 1.060
_refine_ls_hydrogen_treatment mixed
_refine_ls_matrix_type full
_refine_ls_number_parameters 343
_refine_ls_number_reflns 4524
_refine_ls_number_restraints 0
_refine_ls_restrained_S_all 1.060
_refine_ls_R_factor_all 0.1193
_refine_ls_R_factor_gt 0.0973
_refine_ls_shift/su_max 0.001
_refine_ls_shift/su_mean 0.000
_refine_ls_structure_factor_coef Fsqd
_refine_ls_weighting_details 'calc w = 1/[\s^2^(Fo^2^)+(0.1394P)^2^+34.1552P] where P = (Fo^2^+2Fc^2^)/3'
_refine_ls_weighting_scheme calc
_refine_ls_wR_factor_gt 0.2485
_refine_ls_wR_factor_ref 0.2789
_reflns_number_gt 3292
_reflns_number_total 4524
_reflns_threshold_expression I>2\s(I)
_cod_data_source_file wn6237.cif
_cod_data_source_block I
_cod_original_sg_symbol_H-M 'C 2/c'
_cod_original_formula_sum 'C25 H29 Cl2 Cu N4 O5.50'
_cod_database_code 2203676
_cod_database_fobs_code 2203676

loop_
_symmetry_equiv_pos_as_xyz
'x, y, z'
'-x, y, -z+1/2'
'x+1/2, y+1/2, z'
'-x+1/2, y+1/2, -z+1/2'
'-x, -y, -z'
'x, -y, z-1/2'
'-x+1/2, -y+1/2, -z'
'x+1/2, -y+1/2, z-1/2'

loop_
_atom_site_label
_atom_site_fract_x
_atom_site_fract_y
_atom_site_fract_z
_atom_site_U_iso_or_equiv
_atom_site_adp_type
_atom_site_calc_flag
_atom_site_refinement_flags
_atom_site_occupancy
_atom_site_type_symbol
Cu1 0.77549(4) 0.88115(3) 0.34383(12) 0.0464(3) Uani d . 1 Cu
N1 0.8107(2) 0.9440(2) 0.4049(7) 0.0446(13) Uani d . 1 N
N2 0.7099(3) 0.9169(2) 0.2277(8) 0.0487(14) Uani d . 1 N
N3 0.7271(2) 0.84575(19) 0.5120(7) 0.0436(12) Uani d . 1 N
N4 0.8384(3) 0.8448(2) 0.4747(8) 0.0516(14) Uani d . 1 N
Cl1 0.79099(8) 0.85266(6) 0.0583(2) 0.0538(5) Uani d . 1 Cl
C1 0.8602(3) 0.9574(3) 0.4932(10) 0.0536(17) Uani d . 1 C
H1 0.8871 0.9360 0.5456 0.064 Uiso calc R 1 H
C2 0.8752(3) 1.0024(3) 0.5135(11) 0.059(2) Uani d . 1 C
H2 0.9124 1.0105 0.5719 0.071 Uiso calc R 1 H
C3 0.8371(4) 1.0338(3) 0.4505(10) 0.0564(19) Uani d . 1 C
H3 0.8466 1.0640 0.4686 0.068 Uiso calc R 1 H
C4 0.7825(3) 1.0213(2) 0.3567(9) 0.0464(16) Uani d . 1 C
C5 0.7717(3) 0.9757(2) 0.3382(8) 0.0414(14) Uani d . 1 C
C6 0.7179(3) 0.9605(2) 0.2432(8) 0.0422(14) Uani d . 1 C
C7 0.7385(4) 1.0514(3) 0.2815(11) 0.059(2) Uani d . 1 C
H7 0.7452 1.0821 0.2962 0.071 Uiso calc R 1 H
C8 0.6876(4) 1.0374(3) 0.1900(11) 0.063(2) Uani d . 1 C
H8 0.6598 1.0584 0.1401 0.075 Uiso calc R 1 H
C9 0.6753(3) 0.9917(2) 0.1674(10) 0.0488(16) Uani d . 1 C
C10 0.6235(3) 0.9741(3) 0.0731(10) 0.060(2) Uani d . 1 C
H10 0.5937 0.9933 0.0204 0.072 Uiso calc R 1 H
C11 0.6166(3) 0.9292(3) 0.0579(12) 0.061(2) Uani d . 1 C
H11 0.5820 0.9173 -0.0054 0.073 Uiso calc R 1 H
C12 0.6599(3) 0.9018(3) 0.1348(11) 0.0564(18) Uani d . 1 C
H12 0.6545 0.8709 0.1223 0.068 Uiso calc R 1 H
C13 0.6712(3) 0.8469(2) 0.5308(10) 0.0514(17) Uani d . 1 C
H13 0.6478 0.8695 0.4710 0.062 Uiso calc R 1 H
C14 0.6455(3) 0.8156(3) 0.6372(10) 0.0564(19) Uani d . 1 C
H14 0.6056 0.8173 0.6493 0.068 Uiso calc R 1 H
C15 0.6794(3) 0.7827(3) 0.7223(10) 0.0565(19) Uani d . 1 C
H15 0.6630 0.7617 0.7951 0.068 Uiso calc R 1 H
C16 0.7375(3) 0.7801(2) 0.7025(9) 0.0492(16) Uani d . 1 C
C17 0.7604(3) 0.8127(2) 0.5978(8) 0.0410(14) Uani d . 1 C
C18 0.8200(3) 0.8120(2) 0.5771(9) 0.0448(15) Uani d . 1 C
C19 0.7757(4) 0.7464(2) 0.7852(9) 0.0544(18) Uani d . 1 C
H19 0.7610 0.7239 0.8555 0.065 Uiso calc R 1 H
C20 0.8327(4) 0.7463(2) 0.7637(10) 0.0553(18) Uani d . 1 C
H20 0.8571 0.7237 0.8187 0.066 Uiso calc R 1 H
C21 0.8562(3) 0.7793(2) 0.6612(9) 0.0508(16) Uani d . 1 C
C22 0.9153(3) 0.7809(3) 0.6330(11) 0.0589(19) Uani d . 1 C
H22 0.9419 0.7594 0.6865 0.071 Uiso calc R 1 H
C23 0.9329(3) 0.8134(3) 0.5289(11) 0.063(2) Uani d . 1 C
H23 0.9722 0.8145 0.5093 0.076 Uiso calc R 1 H
C24 0.8948(3) 0.8455(3) 0.4490(11) 0.0573(18) Uani d . 1 C
H24 0.9084 0.8679 0.3763 0.069 Uiso calc R 1 H
C25 0.4385(6) 0.1759(5) 0.968(2) 0.116(4) Uani d . 1 C
H25A 0.4375 0.1483 1.0354 0.174 Uiso calc R 1 H
H25B 0.3992 0.1843 0.9168 0.174 Uiso calc R 1 H
H25C 0.4555 0.1990 1.0503 0.174 Uiso calc R 1 H
O1 0.4703(4) 0.1706(3) 0.8321(13) 0.106(3) Uani d . 1 O
H1A 0.4762 0.1952 0.7862 0.159 Uiso calc R 1 H
Cl2 0.0774(3) 0.8361(3) 0.4757(10) 0.235(3) Uani d . 1 Cl
O1W 0.0000 0.0774(5) 0.7500 0.117(4) Uani d S 1 O
H1WA 0.0098 0.0601 0.6691 0.048 Uiso d . 1 H
O2W 0.9883(13) 0.0716(16) 0.394(8) 0.87(7) Uani d . 1 O
H2WA 0.9603 0.0894 0.3658 0.048 Uiso d . 1 H
H2WB 0.9866 0.0524 0.3238 0.048 Uiso d . 1 H
O3W 0.4512(4) 0.2473(5) 0.1189(14) 0.170(6) Uani d . 1 O
H3WB 0.4514 0.2517 0.2265 0.048 Uiso d . 1 H
H3WA 0.4521 0.2702 0.0627 0.048 Uiso d . 1 H
O4W 0.5000 0.1300(5) 0.2500 0.120(4) Uani d S 1 O
H4WA 0.4785 0.1145 0.3012 0.048 Uiso d . 1 H
O5W 0.0546(4) 0.5847(4) -0.0333(15) 0.133(4) Uani d . 1 O
H5WA 0.0459 0.5669 0.0425 0.048 Uiso d . 1 H
H5WB 0.0461 0.6094 -0.0033 0.048 Uiso d . 1 H
O6W 1.0000 0.5129(9) 0.7500 0.200(10) Uani d S 1 O
H6WA 0.9808 0.5294 0.6742 0.048 Uiso d . 1 H

loop_
_atom_site_aniso_label
_atom_site_aniso_U_11
_atom_site_aniso_U_22
_atom_site_aniso_U_33
_atom_site_aniso_U_12
_atom_site_aniso_U_13
_atom_site_aniso_U_23
Cu1 0.0447(5) 0.0478(6) 0.0478(5) -0.0010(3) 0.0101(4) 0.0028(3)
N1 0.036(3) 0.056(3) 0.043(3) -0.002(2) 0.010(2) 0.002(2)
N2 0.054(3) 0.052(3) 0.041(3) -0.014(3) 0.010(3) -0.001(2)
N3 0.040(3) 0.052(3) 0.040(3) -0.003(2) 0.008(2) -0.005(2)
N4 0.056(4) 0.057(4) 0.044(3) -0.010(3) 0.014(3) -0.004(3)
Cl1 0.0660(11) 0.0501(10) 0.0474(9) -0.0001(8) 0.0152(8) -0.0026(7)
C1 0.047(4) 0.062(5) 0.055(4) -0.009(3) 0.020(3) 0.001(3)
C2 0.051(4) 0.069(5) 0.061(4) -0.023(4) 0.023(4) -0.014(4)
C3 0.070(5) 0.052(4) 0.051(4) -0.008(4) 0.024(4) -0.007(3)
C4 0.055(4) 0.046(4) 0.043(3) -0.004(3) 0.025(3) 0.002(3)
C5 0.044(3) 0.049(4) 0.034(3) -0.003(3) 0.013(3) -0.005(3)
C6 0.031(3) 0.062(4) 0.036(3) 0.000(3) 0.013(2) 0.004(3)
C7 0.085(6) 0.044(4) 0.055(4) 0.007(4) 0.029(4) 0.000(3)
C8 0.071(5) 0.071(5) 0.050(4) 0.008(4) 0.020(4) 0.008(4)
C9 0.051(4) 0.053(4) 0.046(4) 0.010(3) 0.023(3) 0.008(3)
C10 0.046(4) 0.088(6) 0.049(4) 0.004(4) 0.015(3) 0.010(4)
C11 0.042(4) 0.076(6) 0.064(5) -0.002(4) 0.002(3) 0.009(4)
C12 0.044(4) 0.072(5) 0.056(4) -0.005(4) 0.014(3) 0.010(4)
C13 0.045(4) 0.055(4) 0.055(4) -0.005(3) 0.013(3) -0.005(3)
C14 0.052(4) 0.068(5) 0.053(4) -0.011(4) 0.022(3) -0.008(4)
C15 0.060(5) 0.068(5) 0.042(4) -0.019(4) 0.008(3) 0.004(3)
C16 0.060(4) 0.048(4) 0.040(3) -0.010(3) 0.009(3) -0.004(3)
C17 0.049(4) 0.039(3) 0.037(3) -0.004(3) 0.012(3) -0.007(3)
C18 0.047(4) 0.047(4) 0.041(3) 0.000(3) 0.007(3) -0.004(3)
C19 0.071(5) 0.054(4) 0.035(3) -0.013(4) -0.004(3) 0.000(3)
C20 0.067(5) 0.047(4) 0.050(4) -0.001(3) -0.002(3) 0.001(3)
C21 0.058(4) 0.051(4) 0.042(4) 0.008(3) 0.003(3) -0.002(3)
C22 0.051(4) 0.061(5) 0.062(4) 0.009(4) -0.004(4) -0.002(4)
C23 0.041(4) 0.087(6) 0.062(5) 0.010(4) 0.012(3) -0.007(4)
C24 0.047(4) 0.062(5) 0.066(5) 0.003(3) 0.018(3) 0.003(4)
C25 0.081(8) 0.127(11) 0.137(12) 0.008(8) 0.005(8) 0.007(9)
O1 0.107(6) 0.090(5) 0.113(6) -0.012(5) -0.016(5) 0.037(5)
Cl2 0.182(6) 0.328(10) 0.198(6) -0.017(6) 0.034(5) 0.060(6)
O1W 0.053(6) 0.194(13) 0.108(9) 0.000 0.020(6) 0.000
O2W 0.22(3) 0.99(9) 1.32(17) -0.34(5) -0.19(5) 0.84(11)
O3W 0.078(6) 0.303(15) 0.118(7) -0.067(7) -0.023(5) 0.112(8)
O4W 0.086(8) 0.138(11) 0.141(12) 0.000 0.027(8) 0.000
O5W 0.089(6) 0.152(8) 0.154(9) 0.047(6) 0.001(6) -0.037(7)
O6W 0.031(5) 0.42(3) 0.143(13) 0.000 -0.001(6) 0.000

loop_
_atom_type_symbol
_atom_type_description
_atom_type_scat_dispersion_real
_atom_type_scat_dispersion_imag
_atom_type_scat_source
C C 0.0033 0.0016 'International Tables Vol C Tables 4.2.6.8 and 6.1.1.4'
H H 0.0000 0.0000 'International Tables Vol C Tables 4.2.6.8 and 6.1.1.4'
N N 0.0061 0.0033 'International Tables Vol C Tables 4.2.6.8 and 6.1.1.4'
O O 0.0106 0.0060 'International Tables Vol C Tables 4.2.6.8 and 6.1.1.4'
Cl Cl 0.1484 0.1585 'International Tables Vol C Tables 4.2.6.8 and 6.1.1.4'
Cu Cu 0.3201 1.2651 'International Tables Vol C Tables 4.2.6.8 and 6.1.1.4'

loop_
_geom_angle_atom_site_label_1
_geom_angle_atom_site_label_2
_geom_angle_atom_site_label_3
_geom_angle
_geom_angle_publ_flag
N2 Cu1 N4 176.1(2) y
N2 Cu1 N3 95.2(2) y
N4 Cu1 N3 81.3(2) y
N2 Cu1 N1 81.5(2) y
N4 Cu1 N1 99.2(2) y
N3 Cu1 N1 124.6(2) y
N2 Cu1 Cl1 91.03(17) y
N4 Cu1 Cl1 92.15(18) y
N3 Cu1 Cl1 120.27(16) y
N1 Cu1 Cl1 115.06(16) y
C1 N1 C5 117.3(6) ?
C1 N1 Cu1 132.8(5) ?
C5 N1 Cu1 109.9(4) ?
C6 N2 C12 118.6(7) ?
C6 N2 Cu1 114.5(4) ?
C12 N2 Cu1 126.8(5) ?
C13 N3 C17 118.3(6) ?
C13 N3 Cu1 131.7(5) ?
C17 N3 Cu1 109.4(4) ?
C24 N4 C18 118.5(7) ?
C24 N4 Cu1 126.4(5) ?
C18 N4 Cu1 114.3(5) ?
N1 C1 C2 122.7(8) ?
N1 C1 H1 118.7 ?
C2 C1 H1 118.7 ?
C3 C2 C1 120.4(8) ?
C3 C2 H2 119.8 ?
C1 C2 H2 119.8 ?
C2 C3 C4 119.3(7) ?
C2 C3 H3 120.3 ?
C4 C3 H3 120.3 ?
C5 C4 C3 116.5(7) ?
C5 C4 C7 118.7(7) ?
C3 C4 C7 124.8(7) ?
N1 C5 C4 123.7(6) ?
N1 C5 C6 116.4(6) ?
C4 C5 C6 119.9(6) ?
N2 C6 C5 117.6(6) ?
N2 C6 C9 122.6(6) ?
C5 C6 C9 119.7(7) ?
C8 C7 C4 121.9(8) ?
C8 C7 H7 119.0 ?
C4 C7 H7 119.0 ?
C7 C8 C9 121.1(8) ?
C7 C8 H8 119.5 ?
C9 C8 H8 119.5 ?
C8 C9 C10 124.9(7) ?
C8 C9 C6 118.7(7) ?
C10 C9 C6 116.4(7) ?
C11 C10 C9 119.9(7) ?
C11 C10 H10 120.1 ?
C9 C10 H10 120.1 ?
C10 C11 C12 119.7(8) ?
C10 C11 H11 120.2 ?
C12 C11 H11 120.2 ?
N2 C12 C11 122.8(8) ?
N2 C12 H12 118.6 ?
C11 C12 H12 118.6 ?
N3 C13 C14 122.3(7) ?
N3 C13 H13 118.9 ?
C14 C13 H13 118.9 ?
C15 C14 C13 118.7(7) ?
C15 C14 H14 120.7 ?
C13 C14 H14 120.7 ?
C14 C15 C16 120.4(7) ?
C14 C15 H15 119.8 ?
C16 C15 H15 119.8 ?
C15 C16 C17 117.9(7) ?
C15 C16 C19 123.8(7) ?
C17 C16 C19 118.3(7) ?
N3 C17 C16 122.3(6) ?
N3 C17 C18 117.7(6) ?
C16 C17 C18 119.9(6) ?
N4 C18 C21 123.6(7) ?
N4 C18 C17 115.9(6) ?
C21 C18 C17 120.5(7) ?
C20 C19 C16 120.8(7) ?
C20 C19 H19 119.6 ?
C16 C19 H19 119.6 ?
C19 C20 C21 121.2(7) ?
C19 C20 H20 119.4 ?
C21 C20 H20 119.4 ?
C18 C21 C20 119.3(7) ?
C18 C21 C22 116.9(7) ?
C20 C21 C22 123.7(7) ?
C23 C22 C21 118.8(7) ?
C23 C22 H22 120.6 ?
C21 C22 H22 120.6 ?
C22 C23 C24 121.8(7) ?
C22 C23 H23 119.1 ?
C24 C23 H23 119.1 ?
N4 C24 C23 120.4(7) ?
N4 C24 H24 119.8 ?
C23 C24 H24 119.8 ?
O1 C25 H25A 109.5 ?
O1 C25 H25B 109.5 ?
H25A C25 H25B 109.5 ?
O1 C25 H25C 109.5 ?
H25A C25 H25C 109.5 ?
H25B C25 H25C 109.5 ?
C25 O1 H1A 109.5 ?
H2WA O2W H2WB 110.3 ?
H3WB O3W H3WA 111.5 ?
H5WA O5W H5WB 109.3 ?

loop_
_geom_bond_atom_site_label_1
_geom_bond_atom_site_label_2
_geom_bond_distance
_geom_bond_publ_flag
Cu1 N2 1.979(6) y
Cu1 N4 1.986(7) y
Cu1 N3 2.087(5) y
Cu1 N1 2.105(6) y
Cu1 Cl1 2.351(2) y
N1 C1 1.316(9) ?
N1 C5 1.374(9) ?
N2 C6 1.344(9) ?
N2 C12 1.355(9) ?
N3 C13 1.334(9) ?
N3 C17 1.372(9) ?
N4 C24 1.357(9) ?
N4 C18 1.355(9) ?
C1 C2 1.418(11) ?
C1 H1 0.9500 ?
C2 C3 1.345(12) ?
C2 H2 0.9500 ?
C3 C4 1.421(11) ?
C3 H3 0.9500 ?
C4 C5 1.412(9) ?
C4 C7 1.431(11) ?
C5 C6 1.431(9) ?
C6 C9 1.434(9) ?
C7 C8 1.355(12) ?
C7 H7 0.9500 ?
C8 C9 1.423(11) ?
C8 H8 0.9500 ?
C9 C10 1.418(11) ?
C10 C11 1.379(12) ?
C10 H10 0.9500 ?
C11 C12 1.375(11) ?
C11 H11 0.9500 ?
C12 H12 0.9500 ?
C13 C14 1.419(10) ?
C13 H13 0.9500 ?
C14 C15 1.374(12) ?
C14 H14 0.9500 ?
C15 C16 1.388(11) ?
C15 H15 0.9500 ?
C16 C17 1.408(9) ?
C16 C19 1.442(11) ?
C17 C18 1.423(9) ?
C18 C21 1.396(10) ?
C19 C20 1.364(11) ?
C19 H19 0.9500 ?
C20 C21 1.411(11) ?
C20 H20 0.9500 ?
C21 C22 1.427(11) ?
C22 C23 1.350(12) ?
C22 H22 0.9500 ?
C23 C24 1.398(11) ?
C23 H23 0.9500 ?
C24 H24 0.9500 ?
C25 O1 1.334(15) ?
C25 H25A 0.9800 ?
C25 H25B 0.9800 ?
C25 H25C 0.9800 ?
O1 H1A 0.8400 ?
O1W H1WA 0.8497 ?
O2W H2WA 0.8535 ?
O2W H2WB 0.7761 ?
O3W H3WB 0.8048 ?
O3W H3WA 0.8110 ?
O4W H4WA 0.8188 ?
O5W H5WA 0.8226 ?
O5W H5WB 0.8159 ?
O6W H6WA 0.8356 ?

loop_
_geom_hbond_atom_site_label_D
_geom_hbond_atom_site_label_H
_geom_hbond_atom_site_label_A
_geom_hbond_site_symmetry_A
_geom_hbond_distance_DH
_geom_hbond_distance_HA
_geom_hbond_distance_DA
_geom_hbond_angle_DHA
_geom_hbond_publ_flag
O6W H6WA O5W 2_655 0.84 2.09 2.90(2) 163 y
O5W H5WB O4W 3_455 0.82 2.36 2.936(12) 128 y
O4W H4WA O5W 4_545 0.82 2.17 2.936(12) 156 y
O3W H3WA Cl2 4_545 0.81 2.13 2.847(17) 148 y
O3W H3WB O3W 2_655 0.80 2.41 2.786(17) 110 y
O2W H2WA Cl2 5_666 0.85 2.75 3.40(6) 134 y
O1W H1WA O2W 1_455 0.85 2.06 2.61(6) 122 y

loop_
_geom_torsion_atom_site_label_1
_geom_torsion_atom_site_label_2
_geom_torsion_atom_site_label_3
_geom_torsion_atom_site_label_4
_geom_torsion
_geom_torsion_publ_flag
N2 Cu1 N1 C1 179.5(6) y
N4 Cu1 N1 C1 3.4(6) ?
N3 Cu1 N1 C1 89.1(6) y
Cl1 Cu1 N1 C1 -93.3(6) y
N2 Cu1 N1 C5 0.8(4) y
N4 Cu1 N1 C5 -175.4(4) ?
N3 Cu1 N1 C5 -89.7(4) ?
Cl1 Cu1 N1 C5 87.9(4) ?
N4 Cu1 N2 C6 99(4) ?
N3 Cu1 N2 C6 123.6(5) ?
N1 Cu1 N2 C6 -0.7(4) ?
Cl1 Cu1 N2 C6 -115.9(4) ?
N4 Cu1 N2 C12 -82(4) ?
N3 Cu1 N2 C12 -57.5(6) ?
N1 Cu1 N2 C12 178.3(6) ?
Cl1 Cu1 N2 C12 63.1(6) ?
N2 Cu1 N3 C13 0.8(6) ?
N4 Cu1 N3 C13 179.1(7) ?
N1 Cu1 N3 C13 84.0(7) ?
Cl1 Cu1 N3 C13 -93.5(6) ?
N2 Cu1 N3 C17 172.2(4) ?
N4 Cu1 N3 C17 -9.4(4) ?
N1 Cu1 N3 C17 -104.6(4) ?
Cl1 Cu1 N3 C17 78.0(4) ?
N2 Cu1 N4 C24 -156(3) ?
N3 Cu1 N4 C24 179.6(7) ?
N1 Cu1 N4 C24 -56.6(6) ?
Cl1 Cu1 N4 C24 59.3(6) ?
N2 Cu1 N4 C18 35(4) ?
N3 Cu1 N4 C18 10.3(5) ?
N1 Cu1 N4 C18 134.2(5) ?
Cl1 Cu1 N4 C18 -110.0(5) ?
C5 N1 C1 C2 -3.0(9) ?
Cu1 N1 C1 C2 178.3(5) ?
N1 C1 C2 C3 3.8(11) ?
C1 C2 C3 C4 -2.6(11) ?
C2 C3 C4 C5 0.9(9) ?
C2 C3 C4 C7 -179.3(7) ?
C1 N1 C5 C4 1.2(9) ?
Cu1 N1 C5 C4 -179.8(5) ?
C1 N1 C5 C6 -179.7(5) ?
Cu1 N1 C5 C6 -0.7(6) ?
C3 C4 C5 N1 -0.1(9) ?
C7 C4 C5 N1 -180.0(6) ?
C3 C4 C5 C6 -179.2(6) ?
C7 C4 C5 C6 0.9(8) ?
C12 N2 C6 C5 -178.5(6) ?
Cu1 N2 C6 C5 0.5(7) ?
C12 N2 C6 C9 0.8(9) ?
Cu1 N2 C6 C9 179.8(5) ?
N1 C5 C6 N2 0.2(8) ?
C4 C5 C6 N2 179.3(5) ?
N1 C5 C6 C9 -179.1(5) ?
C4 C5 C6 C9 0.0(8) ?
C5 C4 C7 C8 -1.5(10) ?
C3 C4 C7 C8 178.6(7) ?
C4 C7 C8 C9 1.2(11) ?
C7 C8 C9 C10 -179.6(7) ?
C7 C8 C9 C6 -0.2(10) ?
N2 C6 C9 C8 -179.7(6) ?
C5 C6 C9 C8 -0.4(9) ?
N2 C6 C9 C10 -0.2(9) ?
C5 C6 C9 C10 179.1(6) ?
C8 C9 C10 C11 179.2(7) ?
C6 C9 C10 C11 -0.2(10) ?
C9 C10 C11 C12 0.1(12) ?
C6 N2 C12 C11 -0.9(10) ?
Cu1 N2 C12 C11 -179.8(6) ?
C10 C11 C12 N2 0.4(12) ?
C17 N3 C13 C14 0.5(10) ?
Cu1 N3 C13 C14 171.4(5) ?
N3 C13 C14 C15 -0.5(11) ?
C13 C14 C15 C16 -0.7(11) ?
C14 C15 C16 C17 1.8(11) ?
C14 C15 C16 C19 -179.1(7) ?
C13 N3 C17 C16 0.7(9) ?
Cu1 N3 C17 C16 -172.1(5) ?
C13 N3 C17 C18 -179.8(6) ?
Cu1 N3 C17 C18 7.5(7) ?
C15 C16 C17 N3 -1.8(10) ?
C19 C16 C17 N3 179.1(6) ?
C15 C16 C17 C18 178.6(6) ?
C19 C16 C17 C18 -0.5(9) ?
C24 N4 C18 C21 1.4(10) ?
Cu1 N4 C18 C21 171.6(5) ?
C24 N4 C18 C17 -179.4(6) ?
Cu1 N4 C18 C17 -9.2(7) ?
N3 C17 C18 N4 0.7(9) ?
C16 C17 C18 N4 -179.7(6) ?
N3 C17 C18 C21 179.9(6) ?
C16 C17 C18 C21 -0.5(10) ?
C15 C16 C19 C20 -178.5(7) ?
C17 C16 C19 C20 0.6(10) ?
C16 C19 C20 C21 0.4(11) ?
N4 C18 C21 C20 -179.4(6) ?
C17 C18 C21 C20 1.5(10) ?
N4 C18 C21 C22 -1.1(10) ?
C17 C18 C21 C22 179.8(6) ?
C19 C20 C21 C18 -1.4(11) ?
C19 C20 C21 C22 -179.6(7) ?
C18 C21 C22 C23 0.3(11) ?
C20 C21 C22 C23 178.5(7) ?
C21 C22 C23 C24 0.2(12) ?
C18 N4 C24 C23 -0.9(11) ?
Cu1 N4 C24 C23 -169.7(6) ?
C22 C23 C24 N4 0.1(13) ?
